data_2009558
loop_
_publ_author_name
'Schmiedgen, R.'
'Huber, F.'
'Sch\"urmann, M.'

_publ_section_title
;
 <i>n</i>-Butyltris(2-pyrimidinethiolato-<i>N</i>,<i>S</i>)tin(IV)
;
_journal_issue 3
_journal_name_full 'Acta Crystallographica Section C'
_journal_page_first 391
_journal_page_last 394
_journal_paper_doi 10.1107/S0108270193008315
_journal_volume 50
_journal_year 1994
_chemical_formula_moiety 'C16 H18 N6 S3 Sn1'
_chemical_formula_sum 'C16 H18 N6 S3 Sn'
_chemical_formula_weight 509.23
_space_group_crystal_system monoclinic
_space_group_IT_number 4
_space_group_name_Hall 'P 2yb'
_space_group_name_H-M_alt 'P 1 21 1'
_atom_type_scat_source IntTabIV
_cell_angle_alpha 90.
_cell_angle_beta 92.67(3)
_cell_angle_gamma 90.
_cell_formula_units_Z 4
_cell_length_a 9.523(2)
_cell_length_b 12.849(3)
_cell_length_c 17.079(3)
_cell_measurement_reflns_used 50
_cell_measurement_temperature 291.0(10)
_cell_measurement_theta_max 15.1
_cell_measurement_theta_min 7.8
_cell_volume 2087.5(8)
_diffrn_measurement_device 'Nicolet R3m/V'
_diffrn_measurement_method '\w/2\q (3.0-15.0\% min^-1^ in \q)'
_diffrn_radiation_type MoK\a
_diffrn_radiation_wavelength 0.71073
_diffrn_reflns_av_R_equivalents 0.018
_diffrn_reflns_limit_h_max 4
_diffrn_reflns_limit_h_min -11
_diffrn_reflns_limit_k_max 13
_diffrn_reflns_limit_k_min 0
_diffrn_reflns_limit_l_max 20
_diffrn_reflns_limit_l_min -20
_diffrn_reflns_number 6035
_diffrn_reflns_theta_max 25
_diffrn_standards_decay_% none
_diffrn_standards_interval_time 150
_diffrn_standards_number 6
_exptl_absorpt_coefficient_mu 1.535
_exptl_absorpt_correction_T_max 0.961
_exptl_absorpt_correction_T_min 0.925
_exptl_absorpt_correction_type empirical
_exptl_crystal_colour colourless
_exptl_crystal_density_diffrn 1.619
_exptl_crystal_description block
_exptl_crystal_size_max 0.34
_exptl_crystal_size_mid 0.28
_exptl_crystal_size_min 0.20
_refine_diff_density_max 0.28
_refine_diff_density_min -0.27
_refine_ls_extinction_method none
_refine_ls_goodness_of_fit_obs 0.75
_refine_ls_hydrogen_treatment refU
_refine_ls_number_parameters 471
_refine_ls_number_reflns 2664
_refine_ls_R_factor_obs 0.0293
_refine_ls_shift/esd_max 0.079
_refine_ls_structure_factor_coef F
_refine_ls_weighting_details 'w = \s^2^(F) + 0.0002F^2^'
_refine_ls_weighting_scheme calc
_refine_ls_wR_factor_obs 0.0231
_reflns_number_observed 2664
_reflns_number_total 3889
_reflns_observed_criterion F>=1.5\s(F)
_cod_data_source_file se1034.cif
_cod_data_source_block se1034_structure_1_of_1
_cod_depositor_comments
;
The following automatic conversions were performed:

'_refine_ls_weighting_scheme' value 'w = \s^2^(F) + 0.0002F^2^' was
changed to 'calc'. New tag '_refine_ls_weighting_details' was
created. The value of the new tag was set to 'w = \s^2^(F) +
0.0002F^2^'.

Automatic conversion script
Id: cif_fix_values 3143 2015-03-26 13:38:13Z robertas 
;
_cod_original_cell_volume 2089.7(8)
_cod_original_sg_symbol_H-M 'P 21'
_cod_original_formula_sum 'C16 H18 N6 S3 Sn1'
_cod_database_code 2009558

loop_
_space_group_symop_id
_space_group_symop_operation_xyz
1 x,y,z
2 -x,y+1/2,-z

loop_
_atom_site_label
_atom_site_fract_x
_atom_site_fract_y
_atom_site_fract_z
_atom_site_U_iso_or_equiv
Sn(1) .2077(2) 0.0 -.03164(9) .0503(2)
S(1) .0077(4) .1291(3) -.0529(3) .0612(3)
S(2) .3377(4) .1014(3) -.1303(3) .0773(4)
S(3) .3176(4) .0828(3) .0846(3) .0742(4)
C(11) -.0864(5) .0654(4) .0208(4) .0330(4)
N(11) -.0019(5) -.0090(4) .0559(4) .0579(4)
C(13) -.0625(6) -.0654(5) .1081(5) .0813(4)
C(14) -.1979(6) -.0521(5) .1294(5) .0832(4)
C(15) -.2642(6) .0476(5) .0892(5) .1075(4)
N(12) -.2138(5) .1018(4) .0354(4) .0611(4)
C(21) .4624(5) .0146(5) -.1153(4) .0646(4)
N(21) .4458(5) -.0629(4) -.0585(4) .0541(4)
C(23) .5583(5) -.1305(4) -.0387(4) .0545(4)
C(24) .6811(6) -.1273(5) -.0772(5) .0760(4)
C(25) .6873(6) -.0487(5) -.1345(5) .0917(4)
N(22) .5867(5) .0284(4) -.1549(4) .0750(4)
C(31) .3522(5) -.0345(5) .1296(5) .0646(4)
N(31) .2977(5) -.1159(5) .0864(4) .0541(4)
C(33) .3127(6) -.2131(5) .1217(5) .0722(4)
C(34) .3848(6) -.2201(5) .1927(4) .0647(4)
C(35) .4198(6) -.1345(5) .2241(5) .0881(4)
N(32) .4135(5) -.0382(4) .1936(4) .0697(4)
C(1) .1484(5) -.1455(4) -.0831(4) .0543(4)
C(2) .1195(6) -.1405(5) -.1745(5) .0889(4)
C(3) .0386(6) -.2633(5) -.1875(5) .1570(4)
C(4) -.0009(6) -.2692(6) -.2545(5) .2042(4)
Sn(2) -.2921(2) -.01559(4) -.53128(8) .0534(3)
S(4) -.4924(4) -.1451(3) -.5519(3) .0732(4)
S(5) -.1637(4) -.1170(4) -.6353(3) .0760(4)
S(6) -.1819(4) -.1024(3) -.4169(3) .0550(3)
C(41) -.5716(6) -.0755(6) -.4815(5) .0891(4)
N(41) -.5130(5) .0062(5) -.4467(4) .0596(4)
C(43) -.5776(6) .0481(5) -.3849(5) .0831(4)
C(44) -.7088(6) .0132(5) -.3638(4) .0753(4)
C(45) -.7689(5) -.0504(5) -.4039(4) .0594(4)
N(42) -.7076(6) -.0977(4) -.4644(4) .0769(4)
C(51) -.0075(5) -.0327(4) -.6173(5) .0585(4)
N(51) -.0420(5) .0346(4) -.5627(4) .0650(4)
C(53) .0505(6) .1040(5) -.5533(5) .0832(4)
C(54) .1754(6) .1038(5) -.5883(5) .0940(4)
C(55) .1983(6) .0304(4) -.6414(5) .0875(4)
N(52) .1032(5) -.0318(5) -.6575(4) .0785(4)
C(61) -.1637(5) .0232(5) -.3738(4) .0411(4)
N(61) -.2065(5) .1033(5) -.4148(4) .0528(4)
C(63) -.1794(5) .1963(5) -.3871(4) .0539(4)
C(64) -.1167(6) .2126(5) -.3186(5) .0691(4)
C(65) -.0605(6) .1219(5) -.2709(4) .0803(4)
N(62) -.0897(6) .0282(5) -.2987(4) .0820(4)
C(5) -.3845(6) .1191(5) -.5886(5) .0850(4)
C(6) -.3971(6) .1217(5) -.6664(5) .1646(4)
C(7) -.4170(6) .2127(4) -.7189(4) .0832(4)
C(8) -.5574(6) .2500(5) -.7012(4) .1177(4)
H(13) -.0110(5) -.1186(5) .1356(6) .0732(7)
H(14) -.2496(5) -.1006(5) .1596(6) .0732(7)
H(15) -.3506(5) .0721(5) .1094(5) .0732(7)
H(23) .5435(4) -.1840(4) -.0008(6) .0732(7)
H(24) .7562(5) -.1748(5) -.0637(6) .0732(7)
H(25) .7700(5) -.0513(5) -.1644(5) .0732(7)
H(33) .2792(5) -.2749(5) .0953(6) .0732(7)
H(34) .4031(5) -.2861(4) .2174(6) .0732(7)
H(35) .4660(5) -.1377(5) .2752(5) .0732(7)
H(1a) .0631(4) -.1691(4) -.0611(5) .1471(7)
H(1b) .2212(4) -.1961(4) -.0731(6) .1471(7)
H(2a) .0578(5) -.0839(5) -.1891(6) .1471(7)
H(2b) .2045(5) -.1347(5) -.2022(6) .1471(7)
H(3a) -.0388(5) -.2667(5) -.1535(6) .1471(7)
H(3b) .1059(5) -.3163(5) -.1729(6) .1471(7)
H(4a) -.0447(6) -.3364(5) -.2592(6) .1471(7)
H(4b) .0765(6) -.2658(5) -.2884(6) .1471(7)
H(4c) -.0682(6) -.2162(5) -.2690(2) .1471(7)
H(43) -.5312(5) .1064(5) -.3599(6) .0732(7)
H(44) -.7426(5) .0376(4) -.3150(5) .0732(7)
H(45) -.8661(5) -.0621(4) -.3940(6) .0732(7)
H(53) .0378(5) .1570(5) -.5147(6) .0732(7)
H(54) .2461(5) .1557(5) -.5770(6) .0732(7)
H(55) .2866(4) .0233(5) -.6658(5) .0732(7)
H(63) -.2148(5) .2545(4) -.4171(6) .0732(7)
H(64) -.1005(5) .2822(5) -.2997(6) .0732(7)
H(65) -.0125(5) .1325(4) -.2210(6) .0732(7)
H(5a) -.3185(5) .1731(5) -.5743(6) .1471(7)
H(5b) -.4718(5) .1322(5) -.5645(6) .1471(7)
H(6a) -.3247(5) .0766(5) -.6870(6) .1471(7)
H(6b) -.4876(5) .0889(5) -.6718(6) .1471(7)
H(7a) -.4154(4) .1825(4) -.7702(6) .1471(7)
H(7b) -.3476(4) .2669(4) -.7139(6) .1471(7)
H(8a) -.5892(5) .3037(4) -.7368(6) .1471(7)
H(8b) -.5537(5) .2766(4) -.6487(6) .1471(7)
H(8c) -.6215(5) .1923(4) -.7049(6) .1471(7)

loop_
_geom_angle_atom_site_label_1
_geom_angle_atom_site_label_2
_geom_angle_atom_site_label_3
_geom_angle
_geom_angle_publ_flag
N(31) Sn(1) C(1) 83.7(2) yes
N(21) Sn(1) C(1) 82.2(2) yes
N(21) Sn(1) N(31) 71.8(2) yes
N(11) Sn(1) C(1) 90.2(2) yes
N(11) Sn(1) N(31) 76.1(2) yes
N(11) Sn(1) N(21) 147.6(2) yes
S(3) Sn(1) C(1) 144.3(2) yes
S(3) Sn(1) N(31) 60.6(2) yes
S(3) Sn(1) N(21) 86.1(2) yes
S(3) Sn(1) N(11) 81.9(2) yes
S(2) Sn(1) C(1) 107.9(2) yes
S(2) Sn(1) N(31) 131.3(2) yes
S(2) Sn(1) N(21) 63.8(2) yes
S(2) Sn(1) N(11) 147.5(2) yes
S(2) Sn(1) S(3) 96.6(2) yes
S(1) Sn(1) C(1) 109.4(2) yes
S(1) Sn(1) N(31) 134.2(2) yes
S(1) Sn(1) N(21) 151.2(2) yes
S(1) Sn(1) N(11) 60.8(2) yes
S(1) Sn(1) S(3) 97.0(2) yes
S(1) Sn(1) S(2) 87.40(10) yes
Sn(1) S(1) C(11) 89.9(3) yes
Sn(1) S(2) C(21) 85.3(3) yes
Sn(1) S(3) C(31) 92.7(3) yes
Sn(1) N(11) C(11) 99.9(4) yes
Sn(1) N(11) C(13) 144.0(5) yes
Sn(1) N(21) C(21) 91.7(4) yes
Sn(1) N(21) C(23) 148.4(5) yes
Sn(1) N(31) C(31) 94.8(4) yes
Sn(1) N(31) C(33) 150.2(5) yes
Sn(1) C(1) C(2) 113.9(4) yes
N(61) Sn(2) C(5) 89.1(2) yes
N(51) Sn(2) C(5) 93.8(2) yes
N(51) Sn(2) N(61) 75.6(2) yes
N(41) Sn(2) C(5) 81.1(2) yes
N(41) Sn(2) N(61) 75.3(2) yes
N(41) Sn(2) N(51) 150.6(2) yes
S(6) Sn(2) C(5) 151.7(2) yes
S(6) Sn(2) N(61) 63.2(2) yes
S(6) Sn(2) N(51) 85.0(2) yes
S(6) Sn(2) N(41) 86.2(2) yes
S(5) Sn(2) C(5) 106.9(2) yes
S(5) Sn(2) N(61) 133.3(2) yes
S(5) Sn(2) N(51) 60.1(2) yes
S(5) Sn(2) N(41) 149.1(2) yes
S(5) Sn(2) S(6) 97.00(10) yes
S(4) Sn(2) C(5) 100.1(2) yes
S(4) Sn(2) N(61) 133.9(2) yes
S(4) Sn(2) N(51) 147.0(2) yes
S(4) Sn(2) N(41) 62.0(2) yes
S(4) Sn(2) S(6) 95.9(2) yes
S(4) Sn(2) S(5) 87.2(2) yes
Sn(2) S(4) C(41) 85.0(3) yes
Sn(2) S(5) C(51) 89.6(3) yes
Sn(2) S(6) C(61) 87.0(3) yes
Sn(2) N(41) C(41) 90.0(4) yes
Sn(2) N(41) C(43) 151.1(4) yes
Sn(2) N(51) C(51) 104.4(4) yes
Sn(2) N(51) C(53) 143.9(5) yes
Sn(2) N(61) C(61) 91.5(4) yes
Sn(2) N(61) C(63) 149.5(5) yes
Sn(2) C(5) C(6) 119.3(5) yes

loop_
_geom_bond_atom_site_label_1
_geom_bond_atom_site_label_2
_geom_bond_distance
_geom_bond_publ_flag
Sn(1) S(1) 2.539(4) yes
Sn(1) S(2) 2.503(5) yes
Sn(1) S(3) 2.446(5) yes
Sn(1) N(11) 2.552(6) yes
Sn(1) N(21) 2.470(5) yes
Sn(1) N(31) 2.619(7) yes
Sn(1) C(1) 2.131(6) yes
S(1) C(11) 1.778(7) yes
S(2) C(21) 1.641(7) yes
S(3) C(31) 1.717(8) yes
C(11) N(11) 1.370(8) yes
C(11) N(12) 1.335(7) yes
N(11) C(13) 1.306(9) yes
C(15) N(12) 1.270(10) yes
C(21) N(21) 1.405(9) yes
C(21) N(22) 1.402(8) yes
N(21) C(23) 1.407(7) yes
C(25) N(22) 1.411(8) yes
C(31) N(31) 1.369(9) yes
C(31) N(32) 1.220(10) yes
N(31) C(33) 1.391(9) yes
C(35) N(32) 1.344(9) yes
Sn(2) S(4) 2.543(4) yes
Sn(2) S(5) 2.561(5) yes
Sn(2) S(6) 2.445(4) yes
Sn(2) N(41) 2.622(6) yes
Sn(2) N(51) 2.549(5) yes
Sn(2) N(61) 2.611(7) yes
Sn(2) C(5) 2.156(7) yes
S(4) C(41) 1.702(9) yes
S(5) C(51) 1.855(7) yes
S(6) C(61) 1.779(7) yes
C(41) N(41) 1.318(9) yes
C(41) N(42) 1.371(8) yes
N(41) C(43) 1.360(10) yes
C(45) N(42) 1.356(9) yes
C(51) N(51) 1.320(10) yes
C(51) N(52) 1.284(9) yes
N(51) C(53) 1.258(8) yes
C(55) N(52) 1.229(8) yes
C(61) N(61) 1.300(9) yes
C(61) N(62) 1.437(9) yes
N(61) C(63) 1.306(9) yes
C(65) N(62) 1.319(9) yes
